data_7010076
loop_
_publ_author_name
'Rocchini, Eliana'
'Rigo, Pierluigi'
'Mezzetti, Antonio'
'Stephan, Tim'
'Morris, Robert H.'
'Lough, Alan J.'
'Forde, Cameron E.'
'Fong, Tina P.'
'Drouin, Samantha D.'

_publ_section_title
;
 Synthesis and properties of iron-group hydrido-cyano complexes
 trans-[MH(CN)(L)2], M&#x2005;=&#x2005;Fe, Ru or Os,
 L&#x2005;=&#x2005;diphosphine, and their hydrogen, trifluoroboron and
 triphenylboron isocyanide derivatives of the type
 trans-[MH(CNH)(L)2]O3SCF3, trans-[MH(CNBX3)(L)2], X&#x2005;=&#x2005;F
 or Ph, and trans-[M(H2)(CNBF3)(dppp)2]BF4
 [dppp&#x2005;=&#x2005;Ph2P(CH2)3PPh2]
;
_journal_issue 20
_journal_name_full 'Journal of the Chemical Society, Dalton Transactions'
_journal_page_first 3591
_journal_paper_doi 10.1039/b005687l
_journal_year 2000
_chemical_formula_sum 'C54 H50 F3 N O3 P4 Ru S'
_chemical_formula_weight 1074.96
_space_group_IT_number 14
_symmetry_cell_setting monoclinic
_symmetry_space_group_name_Hall '-P 2yn'
_symmetry_space_group_name_H-M 'P 1 21/n 1'
_atom_sites_solution_hydrogens geom
_atom_sites_solution_primary direct
_atom_sites_solution_secondary difmap
_audit_creation_method SHELXL-97
_cell_angle_alpha 90.00
_cell_angle_beta 96.73(2)
_cell_angle_gamma 90.00
_cell_formula_units_Z 4
_cell_length_a 16.536(4)
_cell_length_b 17.005(2)
_cell_length_c 22.280(8)
_cell_measurement_reflns_used 58
_cell_measurement_temperature 173(2)
_cell_measurement_theta_max 12.54
_cell_measurement_theta_min 3.14
_cell_volume 6222(3)
_computing_cell_refinement 'Siemens XSCANS'
_computing_data_collection 'Siemens XSCANS'
_computing_data_reduction 'Siemens SHELXTL'
_computing_molecular_graphics 'Siemens SHELXTL'
_computing_publication_material 'Siemens SHELXTL'
_computing_structure_refinement 'Siemens SHELXTL'
_computing_structure_solution 'Siemens SHELXTL'
_diffrn_ambient_temperature 173(2)
_diffrn_measured_fraction_theta_full 0.840
_diffrn_measured_fraction_theta_max 0.840
_diffrn_measurement_device_type 'Bruker P4'
_diffrn_measurement_method '\w scans'
_diffrn_radiation_monochromator graphite
_diffrn_radiation_source 'fine-focus sealed tube'
_diffrn_radiation_type MoK\a
_diffrn_radiation_wavelength 0.71073
_diffrn_reflns_av_R_equivalents 0.0248
_diffrn_reflns_av_sigmaI/netI 0.0496
_diffrn_reflns_limit_h_max 19
_diffrn_reflns_limit_h_min 0
_diffrn_reflns_limit_k_max 20
_diffrn_reflns_limit_k_min 0
_diffrn_reflns_limit_l_max 26
_diffrn_reflns_limit_l_min -24
_diffrn_reflns_number 9532
_diffrn_reflns_theta_full 25.00
_diffrn_reflns_theta_max 25.00
_diffrn_reflns_theta_min 2.57
_diffrn_standards_decay_% 7.43
_diffrn_standards_interval_count 97
_diffrn_standards_number 3
_exptl_absorpt_coefficient_mu 0.433
_exptl_absorpt_correction_T_max 0.8774
_exptl_absorpt_correction_T_min 0.8458
_exptl_absorpt_correction_type psi-scan
_exptl_absorpt_process_details 'SHELXTL (Sheldrick, 1997)'
_exptl_crystal_density_diffrn 1.148
_exptl_crystal_density_meas ?
_exptl_crystal_density_method 'not measured'
_exptl_crystal_F_000 2208
_exptl_crystal_size_max 0.40
_exptl_crystal_size_mid 0.40
_exptl_crystal_size_min 0.31
_refine_diff_density_max 0.559
_refine_diff_density_min -0.310
_refine_diff_density_rms 0.082
_refine_ls_extinction_method none
_refine_ls_goodness_of_fit_ref 1.046
_refine_ls_hydrogen_treatment mixed
_refine_ls_matrix_type full
_refine_ls_number_parameters 647
_refine_ls_number_reflns 9202
_refine_ls_number_restraints 15
_refine_ls_restrained_S_all 1.046
_refine_ls_R_factor_all 0.0588
_refine_ls_R_factor_gt 0.0457
_refine_ls_shift/su_max 0.001
_refine_ls_shift/su_mean 0.000
_refine_ls_structure_factor_coef Fsqd
_refine_ls_weighting_details 'calc w=1/[\s^2^(Fo^2^)+(0.0755P)^2^+3.7660P] where P=(Fo^2^+2Fc^2^)/3'
_refine_ls_weighting_scheme calc
_refine_ls_wR_factor_gt 0.1260
_refine_ls_wR_factor_ref 0.1319
_reflns_number_gt 7335
_reflns_number_total 9202
_reflns_threshold_expression >2sigma(I)
_cod_data_source_file b005687l.txt
_cod_data_source_block s9743
_cod_depositor_comments
;
 Removing duplicate rows from the ATOM_TYPE loop.

 Antanas Vaitkus,
 2018-08-07

The following automatic conversions were performed:
'_symmetry_cell_setting' value 'Monoclinic' changed to 'monoclinic'
according to '/home/saulius/struct/CIF-dictionaries/cif_core.dic'
dictionary named 'cif_core.dic' version 2.4.1 from 2010-06-29.

Automatic conversion script
Id: cif_fix_enum 1527 2010-12-29 10:47:43Z saulius 

The following automatic conversions were performed:

'_exptl_crystal_density_meas' value 'not_measured' was changed to '?'
- the value is perceived as not measured.

Automatic conversion script
Id: cif_fix_values 3008 2015-01-20 13:52:24Z robertas 
;
_cod_original_sg_symbol_H-M P2(1)/n
_cod_original_formula_sum 'C54 H2 H48 F3 N O3 P4 Ru S'
_cod_database_code 7010076

loop_
_symmetry_equiv_pos_as_xyz
'x, y, z'
'-x+1/2, y+1/2, -z+1/2'
'-x, -y, -z'
'x-1/2, -y-1/2, z-1/2'

loop_
_atom_site_label
_atom_site_type_symbol
_atom_site_fract_x
_atom_site_fract_y
_atom_site_fract_z
_atom_site_U_iso_or_equiv
_atom_site_adp_type
_atom_site_occupancy
_atom_site_symmetry_multiplicity
_atom_site_calc_flag
_atom_site_refinement_flags
_atom_site_disorder_assembly
_atom_site_disorder_group
Ru1 Ru 0.513753(17) 0.230441(17) 0.772020(13) 0.02232(12) Uani 1 1 d . A .
H1RU H 0.465(3) 0.258(3) 0.713(2) 0.051(13) Uiso 1 1 d . . .
P1 P 0.61183(6) 0.24968(6) 0.70568(5) 0.0253(2) Uani 1 1 d . . .
P2 P 0.49371(6) 0.10975(6) 0.72114(5) 0.0270(2) Uani 1 1 d . . .
P3 P 0.53023(6) 0.35275(6) 0.81890(5) 0.0288(3) Uani 1 1 d . . .
P4 P 0.39735(6) 0.22759(6) 0.82301(5) 0.0264(2) Uani 1 1 d . . .
N1 N 0.6293(2) 0.1635(2) 0.88326(16) 0.0373(9) Uani 1 1 d D A .
H1N H 0.668(2) 0.147(2) 0.9109(17) 0.045 Uiso 1 1 d D . .
C1 C 0.5752(2) 0.1929(2) 0.63822(18) 0.0304(9) Uani 1 1 d . . .
H1A H 0.5259 0.2179 0.6171 0.036 Uiso 1 1 calc R . .
H1B H 0.6175 0.1916 0.6102 0.036 Uiso 1 1 calc R . .
C2 C 0.5556(2) 0.1099(2) 0.65652(18) 0.0324(10) Uani 1 1 d . . .
H2A H 0.6070 0.0808 0.6680 0.039 Uiso 1 1 calc R . .
H2B H 0.5253 0.0825 0.6217 0.039 Uiso 1 1 calc R . .
C3 C 0.4868(2) 0.3430(2) 0.89131(19) 0.0356(10) Uani 1 1 d . . .
H3A H 0.5201 0.3065 0.9186 0.043 Uiso 1 1 calc R . .
H3B H 0.4857 0.3948 0.9115 0.043 Uiso 1 1 calc R . .
C4 C 0.4015(2) 0.3114(3) 0.8767(2) 0.0373(10) Uani 1 1 d . . .
H4A H 0.3654 0.3540 0.8590 0.045 Uiso 1 1 calc R . .
H4B H 0.3809 0.2940 0.9145 0.045 Uiso 1 1 calc R . .
C5 C 0.5866(2) 0.1872(2) 0.84214(19) 0.0295(9) Uani 1 1 d . . .
C11 C 0.7159(2) 0.2149(2) 0.72684(19) 0.0285(10) Uani 1 1 d . . .
C12 C 0.7618(2) 0.1773(2) 0.6865(2) 0.0373(10) Uani 1 1 d . . .
H12A H 0.7385 0.1680 0.6461 0.045 Uiso 1 1 calc R . .
C13 C 0.8404(3) 0.1536(3) 0.7045(2) 0.0481(12) Uani 1 1 d . . .
H13A H 0.8708 0.1285 0.6763 0.058 Uiso 1 1 calc R . .
C14 C 0.8755(3) 0.1656(3) 0.7624(2) 0.0464(12) Uani 1 1 d . . .
H14A H 0.9294 0.1479 0.7748 0.056 Uiso 1 1 calc R . .
C15 C 0.8320(3) 0.2037(3) 0.8024(2) 0.0452(12) Uani 1 1 d . . .
H15A H 0.8563 0.2131 0.8425 0.054 Uiso 1 1 calc R . .
C16 C 0.7529(2) 0.2285(2) 0.78489(19) 0.0352(10) Uani 1 1 d . . .
H16A H 0.7238 0.2552 0.8131 0.042 Uiso 1 1 calc R . .
C21 C 0.6286(2) 0.3463(2) 0.67416(17) 0.0292(9) Uani 1 1 d . . .
C22 C 0.7051(3) 0.3793(3) 0.6750(2) 0.0394(10) Uani 1 1 d . . .
H22A H 0.7516 0.3502 0.6914 0.047 Uiso 1 1 calc R . .
C23 C 0.7153(3) 0.4546(3) 0.6520(2) 0.0506(13) Uani 1 1 d . . .
H23A H 0.7682 0.4767 0.6535 0.061 Uiso 1 1 calc R . .
C24 C 0.6491(3) 0.4966(3) 0.6275(2) 0.0543(13) Uani 1 1 d . . .
H24A H 0.6559 0.5480 0.6122 0.065 Uiso 1 1 calc R . .
C25 C 0.5720(3) 0.4642(3) 0.6251(2) 0.0546(13) Uani 1 1 d . . .
H25A H 0.5260 0.4931 0.6076 0.066 Uiso 1 1 calc R . .
C26 C 0.5617(3) 0.3899(3) 0.6481(2) 0.0430(11) Uani 1 1 d . . .
H26A H 0.5086 0.3681 0.6462 0.052 Uiso 1 1 calc R . .
C31 C 0.5261(2) 0.0161(2) 0.7574(2) 0.0347(10) Uani 1 1 d . . .
C32 C 0.5447(3) -0.0474(2) 0.7225(2) 0.0461(12) Uani 1 1 d . . .
H32A H 0.5417 -0.0418 0.6798 0.055 Uiso 1 1 calc R . .
C33 C 0.5676(3) -0.1194(3) 0.7491(3) 0.0523(14) Uani 1 1 d . . .
H33A H 0.5791 -0.1629 0.7247 0.063 Uiso 1 1 calc R . .
C34 C 0.5736(3) -0.1271(3) 0.8108(3) 0.0570(15) Uani 1 1 d . . .
H34A H 0.5912 -0.1755 0.8292 0.068 Uiso 1 1 calc R . .
C35 C 0.5544(3) -0.0659(3) 0.8455(3) 0.0523(13) Uani 1 1 d . . .
H35A H 0.5572 -0.0725 0.8881 0.063 Uiso 1 1 calc R . .
C36 C 0.5307(2) 0.0067(2) 0.8198(2) 0.0396(11) Uani 1 1 d . . .
H36A H 0.5178 0.0492 0.8447 0.048 Uiso 1 1 calc R . .
C41 C 0.3917(2) 0.0821(2) 0.68460(18) 0.0297(9) Uani 1 1 d . . .
C42 C 0.3514(3) 0.0151(3) 0.7017(2) 0.0430(11) Uani 1 1 d . . .
H42A H 0.3765 -0.0176 0.7332 0.052 Uiso 1 1 calc R . .
C43 C 0.2753(3) -0.0040(3) 0.6733(3) 0.0549(13) Uani 1 1 d . . .
H43A H 0.2476 -0.0489 0.6859 0.066 Uiso 1 1 calc R . .
C44 C 0.2400(3) 0.0411(3) 0.6273(2) 0.0521(13) Uani 1 1 d . . .
H44A H 0.1880 0.0269 0.6075 0.063 Uiso 1 1 calc R . .
C45 C 0.2785(3) 0.1074(3) 0.6090(2) 0.0514(13) Uani 1 1 d . . .
H45A H 0.2531 0.1390 0.5770 0.062 Uiso 1 1 calc R . .
C46 C 0.3548(2) 0.1278(3) 0.6377(2) 0.0402(11) Uani 1 1 d . . .
H46A H 0.3818 0.1731 0.6250 0.048 Uiso 1 1 calc R . .
C51 C 0.6321(2) 0.3911(2) 0.84302(19) 0.0303(9) Uani 1 1 d . . .
C52 C 0.6691(2) 0.4426(2) 0.8071(2) 0.0350(10) Uani 1 1 d . . .
H52A H 0.6399 0.4615 0.7707 0.042 Uiso 1 1 calc R . .
C53 C 0.7485(3) 0.4673(3) 0.8234(2) 0.0423(11) Uani 1 1 d . . .
H53A H 0.7737 0.5023 0.7980 0.051 Uiso 1 1 calc R . .
C54 C 0.7910(3) 0.4409(3) 0.8766(2) 0.0473(12) Uani 1 1 d . . .
H54A H 0.8452 0.4582 0.8882 0.057 Uiso 1 1 calc R . .
C55 C 0.7546(3) 0.3894(3) 0.9132(2) 0.0444(12) Uani 1 1 d . . .
H55A H 0.7843 0.3715 0.9497 0.053 Uiso 1 1 calc R . .
C56 C 0.6764(3) 0.3637(2) 0.8975(2) 0.0389(10) Uani 1 1 d . . .
H56A H 0.6521 0.3281 0.9229 0.047 Uiso 1 1 calc R . .
C61 C 0.4749(2) 0.4389(2) 0.78705(19) 0.0315(9) Uani 1 1 d . . .
C62 C 0.4188(2) 0.4318(3) 0.7360(2) 0.0424(11) Uani 1 1 d . . .
H62A H 0.4103 0.3823 0.7165 0.051 Uiso 1 1 calc R . .
C63 C 0.3747(3) 0.4977(3) 0.7132(3) 0.0559(14) Uani 1 1 d . . .
H63A H 0.3363 0.4934 0.6782 0.067 Uiso 1 1 calc R . .
C64 C 0.3876(3) 0.5694(3) 0.7425(3) 0.0588(15) Uani 1 1 d . . .
H64A H 0.3579 0.6143 0.7271 0.071 Uiso 1 1 calc R . .
C65 C 0.4421(3) 0.5764(3) 0.7931(2) 0.0504(13) Uani 1 1 d . . .
H65A H 0.4495 0.6257 0.8130 0.060 Uiso 1 1 calc R . .
C66 C 0.4862(3) 0.5121(2) 0.8152(2) 0.0409(11) Uani 1 1 d . . .
H66A H 0.5249 0.5175 0.8500 0.049 Uiso 1 1 calc R . .
C71 C 0.3845(2) 0.1417(2) 0.87006(19) 0.0335(10) Uani 1 1 d . . .
C72 C 0.3368(3) 0.0791(2) 0.8482(2) 0.0407(11) Uani 1 1 d . . .
H72A H 0.3058 0.0827 0.8096 0.049 Uiso 1 1 calc R . .
C73 C 0.3337(3) 0.0106(3) 0.8824(3) 0.0604(15) Uani 1 1 d . . .
H73A H 0.3006 -0.0325 0.8676 0.072 Uiso 1 1 calc R . .
C74 C 0.3800(3) 0.0068(3) 0.9385(3) 0.0669(16) Uani 1 1 d . . .
H74A H 0.3792 -0.0397 0.9621 0.080 Uiso 1 1 calc R . .
C75 C 0.4262(3) 0.0689(3) 0.9601(3) 0.0629(15) Uani 1 1 d . . .
H75A H 0.4561 0.0659 0.9991 0.076 Uiso 1 1 calc R . .
C76 C 0.4304(3) 0.1356(3) 0.9264(2) 0.0448(12) Uani 1 1 d . . .
H76A H 0.4647 0.1778 0.9414 0.054 Uiso 1 1 calc R . .
C81 C 0.2944(2) 0.2452(2) 0.78531(19) 0.0275(9) Uani 1 1 d . . .
C82 C 0.2803(2) 0.2650(2) 0.7247(2) 0.0350(10) Uani 1 1 d . . .
H82A H 0.3234 0.2627 0.7000 0.042 Uiso 1 1 calc R . .
C83 C 0.2031(3) 0.2880(3) 0.7001(2) 0.0485(12) Uani 1 1 d . . .
H83A H 0.1936 0.3004 0.6583 0.058 Uiso 1 1 calc R . .
C84 C 0.1408(3) 0.2932(3) 0.7345(3) 0.0498(13) Uani 1 1 d . . .
H84A H 0.0884 0.3097 0.7169 0.060 Uiso 1 1 calc R . .
C85 C 0.1536(3) 0.2747(3) 0.7947(2) 0.0449(12) Uani 1 1 d . . .
H85A H 0.1102 0.2787 0.8190 0.054 Uiso 1 1 calc R . .
C86 C 0.2297(2) 0.2501(2) 0.8200(2) 0.0379(11) Uani 1 1 d . . .
H86A H 0.2381 0.2363 0.8616 0.045 Uiso 1 1 calc R . .
S1 S 0.77651(12) 0.16298(13) 1.01965(9) 0.0493(6) Uani 0.828(5) 1 d PD A 1
O1 O 0.7849(4) 0.1306(4) 1.07971(19) 0.110(3) Uani 0.828(5) 1 d PD A 1
O2 O 0.7489(4) 0.2421(3) 1.0122(3) 0.107(2) Uani 0.828(5) 1 d PD A 1
O3 O 0.7404(2) 0.1111(2) 0.97275(16) 0.0500(12) Uani 0.828(5) 1 d PD A 1
C1S C 0.8785(4) 0.1708(4) 1.0054(2) 0.073(2) Uani 0.828(5) 1 d PD A 1
F1 F 0.8839(3) 0.1970(4) 0.9509(2) 0.140(3) Uani 0.828(5) 1 d PD A 1
F2 F 0.9235(3) 0.2154(3) 1.04433(19) 0.1005(18) Uani 0.828(5) 1 d PD A 1
F3 F 0.9176(4) 0.1042(5) 1.0090(4) 0.124(3) Uani 0.828(5) 1 d PD A 1
S1* S 0.7916(7) 0.1864(7) 1.0056(5) 0.058(4) Uiso 0.172(5) 1 d PD A 2
O1* O 0.7240(10) 0.1901(15) 1.0406(9) 0.061(6) Uiso 0.172(5) 1 d PD A 2
O2* O 0.841(2) 0.2558(16) 1.0084(19) 0.137(13) Uiso 0.172(5) 1 d PD A 2
O3* O 0.7741(13) 0.1624(13) 0.9438(6) 0.065(6) Uiso 0.172(5) 1 d PD A 2
C1S* C 0.8555(16) 0.1158(14) 1.0439(11) 0.070(10) Uiso 0.172(5) 1 d PD A 2
F1* F 0.862(2) 0.133(2) 1.1013(13) 0.157(13) Uiso 0.172(5) 1 d PD A 2
F2* F 0.808(2) 0.056(2) 1.0477(18) 0.167(14) Uiso 0.172(5) 1 d PD A 2
F3* F 0.9057(18) 0.0779(16) 1.0132(15) 0.060(8) Uiso 0.172(5) 1 d PD A 2

loop_
_atom_site_aniso_label
_atom_site_aniso_U_11
_atom_site_aniso_U_22
_atom_site_aniso_U_33
_atom_site_aniso_U_23
_atom_site_aniso_U_13
_atom_site_aniso_U_12
Ru1 0.02174(16) 0.02221(17) 0.0232(2) 0.00057(13) 0.00334(13) -0.00075(12)
P1 0.0240(5) 0.0257(5) 0.0265(6) 0.0013(4) 0.0042(4) 0.0010(4)
P2 0.0243(5) 0.0251(5) 0.0314(6) -0.0021(4) 0.0021(4) 0.0001(4)
P3 0.0300(5) 0.0256(5) 0.0318(6) -0.0010(5) 0.0081(5) -0.0032(4)
P4 0.0244(5) 0.0282(5) 0.0272(6) 0.0001(4) 0.0050(4) -0.0034(4)
N1 0.0340(19) 0.039(2) 0.036(2) 0.0060(17) -0.0076(17) -0.0008(16)
C1 0.031(2) 0.039(2) 0.022(2) -0.0032(18) 0.0055(17) 0.0005(18)
C2 0.029(2) 0.034(2) 0.034(2) -0.0110(19) 0.0035(18) -0.0020(17)
C3 0.037(2) 0.038(2) 0.033(2) -0.0050(19) 0.0087(19) -0.0099(19)
C4 0.038(2) 0.039(2) 0.037(3) -0.006(2) 0.009(2) -0.0048(19)
C5 0.0266(19) 0.029(2) 0.034(2) -0.0003(19) 0.0079(19) -0.0080(17)
C11 0.0244(19) 0.0215(19) 0.039(2) 0.0060(18) 0.0023(19) -0.0034(15)
C12 0.037(2) 0.041(2) 0.033(2) -0.004(2) 0.005(2) 0.0030(19)
C13 0.032(2) 0.042(3) 0.072(4) -0.009(2) 0.011(2) 0.009(2)
C14 0.027(2) 0.037(2) 0.075(4) 0.008(2) 0.003(2) 0.0069(19)
C15 0.036(2) 0.052(3) 0.045(3) 0.012(2) -0.004(2) -0.002(2)
C16 0.032(2) 0.042(2) 0.032(2) 0.004(2) 0.0059(19) -0.0005(19)
C21 0.036(2) 0.030(2) 0.023(2) 0.0030(17) 0.0118(18) 0.0075(17)
C22 0.036(2) 0.037(2) 0.046(3) 0.005(2) 0.011(2) -0.0009(19)
C23 0.054(3) 0.038(3) 0.063(3) 0.013(2) 0.021(3) -0.005(2)
C24 0.070(3) 0.042(3) 0.056(3) 0.016(2) 0.025(3) 0.001(3)
C25 0.065(3) 0.043(3) 0.057(3) 0.018(3) 0.012(3) 0.018(2)
C26 0.040(2) 0.048(3) 0.042(3) 0.012(2) 0.008(2) 0.003(2)
C31 0.0252(19) 0.028(2) 0.050(3) 0.002(2) 0.0006(19) -0.0032(16)
C32 0.047(3) 0.027(2) 0.068(3) -0.003(2) 0.020(2) 0.0030(19)
C33 0.045(3) 0.027(2) 0.091(5) -0.001(3) 0.031(3) 0.006(2)
C34 0.033(2) 0.033(3) 0.105(5) 0.023(3) 0.009(3) 0.006(2)
C35 0.044(3) 0.040(3) 0.071(4) 0.016(3) -0.005(3) -0.001(2)
C36 0.035(2) 0.030(2) 0.051(3) 0.004(2) -0.003(2) -0.0033(18)
C41 0.027(2) 0.034(2) 0.028(2) -0.0109(18) 0.0039(18) 0.0013(17)
C42 0.035(2) 0.039(2) 0.055(3) -0.007(2) 0.008(2) -0.0037(19)
C43 0.037(2) 0.056(3) 0.072(4) -0.008(3) 0.005(3) -0.012(2)
C44 0.028(2) 0.068(3) 0.059(3) -0.015(3) -0.004(2) -0.006(2)
C45 0.038(2) 0.061(3) 0.052(3) -0.008(3) -0.008(2) 0.004(2)
C46 0.034(2) 0.041(2) 0.045(3) -0.009(2) 0.004(2) 0.0017(19)
C51 0.033(2) 0.0242(19) 0.035(2) -0.0040(19) 0.0091(19) -0.0020(17)
C52 0.031(2) 0.033(2) 0.040(3) 0.000(2) 0.005(2) -0.0007(18)
C53 0.041(2) 0.040(2) 0.047(3) -0.001(2) 0.011(2) -0.009(2)
C54 0.039(2) 0.048(3) 0.055(3) -0.004(2) 0.001(2) -0.015(2)
C55 0.042(2) 0.051(3) 0.038(3) -0.003(2) -0.003(2) -0.005(2)
C56 0.047(3) 0.037(2) 0.034(2) 0.000(2) 0.008(2) -0.006(2)
C61 0.029(2) 0.031(2) 0.036(2) 0.0023(19) 0.0128(19) 0.0009(17)
C62 0.033(2) 0.034(2) 0.061(3) 0.004(2) 0.008(2) 0.0030(19)
C63 0.037(2) 0.051(3) 0.077(4) 0.014(3) -0.006(2) 0.009(2)
C64 0.051(3) 0.033(3) 0.093(4) 0.014(3) 0.010(3) 0.011(2)
C65 0.037(2) 0.036(2) 0.079(4) -0.001(2) 0.011(3) 0.004(2)
C66 0.037(2) 0.031(2) 0.056(3) -0.004(2) 0.013(2) 0.0018(19)
C71 0.027(2) 0.038(2) 0.036(2) 0.007(2) 0.0079(18) -0.0011(17)
C72 0.036(2) 0.039(2) 0.048(3) 0.014(2) 0.005(2) -0.0050(19)
C73 0.048(3) 0.045(3) 0.087(4) 0.020(3) 0.005(3) -0.009(2)
C74 0.062(3) 0.065(3) 0.073(4) 0.048(3) 0.002(3) 0.000(3)
C75 0.060(3) 0.071(4) 0.055(3) 0.022(3) -0.002(3) -0.005(3)
C76 0.050(3) 0.052(3) 0.032(3) 0.015(2) 0.003(2) -0.007(2)
C81 0.0222(18) 0.0228(19) 0.037(2) -0.0002(17) 0.0037(18) -0.0003(15)
C82 0.031(2) 0.036(2) 0.038(3) 0.002(2) 0.0038(19) 0.0021(18)
C83 0.039(3) 0.053(3) 0.051(3) 0.006(2) -0.005(2) 0.007(2)
C84 0.028(2) 0.045(3) 0.074(4) 0.004(3) -0.002(2) 0.008(2)
C85 0.032(2) 0.049(3) 0.057(3) -0.005(2) 0.016(2) 0.002(2)
C86 0.033(2) 0.036(2) 0.045(3) 0.002(2) 0.007(2) -0.0032(18)
S1 0.0570(11) 0.0510(11) 0.0386(11) -0.0025(9) 0.0001(9) -0.0089(9)
O1 0.151(6) 0.142(6) 0.035(3) 0.011(3) 0.008(3) -0.074(5)
O2 0.125(5) 0.053(3) 0.135(6) -0.032(4) -0.022(4) 0.032(3)
O3 0.052(2) 0.047(2) 0.045(2) -0.0018(19) -0.0180(19) -0.0052(18)
C1S 0.071(5) 0.093(6) 0.052(5) -0.009(4) -0.014(4) -0.021(5)
F1 0.128(5) 0.248(8) 0.046(3) 0.001(4) 0.015(3) -0.096(5)
F2 0.092(3) 0.135(4) 0.071(3) -0.030(3) -0.006(2) -0.056(3)
F3 0.057(3) 0.141(8) 0.165(7) -0.065(6) -0.023(3) 0.016(4)

loop_
_atom_type_symbol
_atom_type_description
_atom_type_scat_dispersion_real
_atom_type_scat_dispersion_imag
_atom_type_scat_source
C C 0.0033 0.0016 'International Tables Vol C Tables 4.2.6.8 and 6.1.1.4'
H H 0.0000 0.0000 'International Tables Vol C Tables 4.2.6.8 and 6.1.1.4'
O O 0.0106 0.0060 'International Tables Vol C Tables 4.2.6.8 and 6.1.1.4'
F F 0.0171 0.0103 'International Tables Vol C Tables 4.2.6.8 and 6.1.1.4'
P P 0.1023 0.0942 'International Tables Vol C Tables 4.2.6.8 and 6.1.1.4'
S S 0.1246 0.1234 'International Tables Vol C Tables 4.2.6.8 and 6.1.1.4'
Ru Ru -1.2594 0.8363 'International Tables Vol C Tables 4.2.6.8 and 6.1.1.4'
N N 0.0061 0.0033 'International Tables Vol C Tables 4.2.6.8 and 6.1.1.4'

loop_
_geom_angle_atom_site_label_1
_geom_angle_atom_site_label_2
_geom_angle_atom_site_label_3
_geom_angle
_geom_angle_site_symmetry_1
_geom_angle_site_symmetry_3
_geom_angle_publ_flag
H1RU Ru1 C5 172.7(17) . . ?
H1RU Ru1 P3 97.8(17) . . ?
C5 Ru1 P3 87.14(11) . . ?
H1RU Ru1 P1 75.8(17) . . ?
C5 Ru1 P1 98.41(12) . . ?
P3 Ru1 P1 96.03(4) . . ?
H1RU Ru1 P4 92.1(17) . . ?
C5 Ru1 P4 93.86(12) . . ?
P3 Ru1 P4 82.00(4) . . ?
P1 Ru1 P4 167.46(4) . . ?
H1RU Ru1 P2 79.7(17) . . ?
C5 Ru1 P2 95.37(11) . . ?
P3 Ru1 P2 177.48(4) . . ?
P1 Ru1 P2 83.48(4) . . ?
P4 Ru1 P2 97.94(4) . . ?
C21 P1 C11 102.13(17) . . ?
C21 P1 C1 102.15(18) . . ?
C11 P1 C1 104.58(18) . . ?
C21 P1 Ru1 121.17(13) . . ?
C11 P1 Ru1 119.51(14) . . ?
C1 P1 Ru1 104.95(14) . . ?
C31 P2 C41 100.23(18) . . ?
C31 P2 C2 100.54(19) . . ?
C41 P2 C2 102.50(18) . . ?
C31 P2 Ru1 121.85(14) . . ?
C41 P2 Ru1 120.33(13) . . ?
C2 P2 Ru1 108.23(13) . . ?
C61 P3 C51 103.35(18) . . ?
C61 P3 C3 100.5(2) . . ?
C51 P3 C3 102.36(19) . . ?
C61 P3 Ru1 121.02(14) . . ?
C51 P3 Ru1 120.36(13) . . ?
C3 P3 Ru1 105.94(14) . . ?
C71 P4 C81 103.27(18) . . ?
C71 P4 C4 104.0(2) . . ?
C81 P4 C4 97.57(18) . . ?
C71 P4 Ru1 116.88(14) . . ?
C81 P4 Ru1 123.04(14) . . ?
C4 P4 Ru1 109.01(14) . . ?
H1N N1 C5 171(3) . . ?
N1 H1N O3 174(4) . . ?
N1 H1N O3* 145(4) . . ?
O3 H1N O3* 40.1(9) . . ?
C2 C1 P1 109.4(3) . . ?
C1 C2 P2 111.3(3) . . ?
C4 C3 P3 107.0(3) . . ?
C3 C4 P4 112.0(3) . . ?
N1 C5 Ru1 178.7(4) . . ?
C16 C11 C12 117.6(4) . . ?
C16 C11 P1 119.1(3) . . ?
C12 C11 P1 123.3(3) . . ?
C13 C12 C11 120.8(4) . . ?
C14 C13 C12 121.0(5) . . ?
C13 C14 C15 119.2(4) . . ?
C14 C15 C16 120.6(4) . . ?
C11 C16 C15 120.8(4) . . ?
C22 C21 C26 117.9(4) . . ?
C22 C21 P1 122.8(3) . . ?
C26 C21 P1 119.3(3) . . ?
C21 C22 C23 121.1(4) . . ?
C24 C23 C22 120.1(5) . . ?
C23 C24 C25 119.9(4) . . ?
C26 C25 C24 120.2(4) . . ?
C25 C26 C21 120.9(4) . . ?
C32 C31 C36 118.8(4) . . ?
C32 C31 P2 120.0(4) . . ?
C36 C31 P2 121.2(3) . . ?
C31 C32 C33 120.8(5) . . ?
C34 C33 C32 119.6(5) . . ?
C35 C34 C33 120.3(4) . . ?
C34 C35 C36 121.1(5) . . ?
C31 C36 C35 119.4(4) . . ?
C46 C41 C42 118.8(4) . . ?
C46 C41 P2 119.3(3) . . ?
C42 C41 P2 121.9(3) . . ?
C43 C42 C41 120.4(5) . . ?
C44 C43 C42 120.2(5) . . ?
C43 C44 C45 120.8(4) . . ?
C44 C45 C46 119.5(5) . . ?
C41 C46 C45 120.3(4) . . ?
C52 C51 C56 119.0(4) . . ?
C52 C51 P3 120.9(3) . . ?
C56 C51 P3 120.0(3) . . ?
C51 C52 C53 120.8(4) . . ?
C54 C53 C52 119.8(4) . . ?
C55 C54 C53 120.0(4) . . ?
C56 C55 C54 121.0(4) . . ?
C55 C56 C51 119.3(4) . . ?
C62 C61 C66 119.2(4) . . ?
C62 C61 P3 120.4(3) . . ?
C66 C61 P3 120.4(3) . . ?
C61 C62 C63 119.9(4) . . ?
C64 C63 C62 119.2(5) . . ?
C65 C64 C63 121.0(4) . . ?
C64 C65 C66 119.9(5) . . ?
C65 C66 C61 120.8(4) . . ?
C72 C71 C76 119.3(4) . . ?
C72 C71 P4 121.0(3) . . ?
C76 C71 P4 119.3(3) . . ?
C71 C72 C73 120.5(4) . . ?
C74 C73 C72 118.6(5) . . ?
C75 C74 C73 120.6(5) . . ?
C74 C75 C76 121.0(5) . . ?
C75 C76 C71 119.9(5) . . ?
C82 C81 C86 118.4(4) . . ?
C82 C81 P4 121.8(3) . . ?
C86 C81 P4 119.2(3) . . ?
C83 C82 C81 119.7(4) . . ?
C84 C83 C82 121.4(5) . . ?
C83 C84 C85 119.8(4) . . ?
C84 C85 C86 119.8(4) . . ?
C85 C86 C81 120.8(4) . . ?
O2 S1 O1 117.7(4) . . ?
O2 S1 O3 113.2(3) . . ?
O1 S1 O3 115.2(3) . . ?
O2 S1 C1S 102.0(4) . . ?
O1 S1 C1S 102.0(4) . . ?
O3 S1 C1S 103.9(3) . . ?
S1 O3 H1N 121.5(14) . . ?
F3 C1S F1 105.5(8) . . ?
F3 C1S F2 102.8(6) . . ?
F1 C1S F2 108.7(6) . . ?
F3 C1S S1 113.7(5) . . ?
F1 C1S S1 111.5(5) . . ?
F2 C1S S1 113.9(5) . . ?
O2* S1* O3* 109(2) . . ?
O2* S1* O1* 115(2) . . ?
O3* S1* O1* 116.9(15) . . ?
O2* S1* C1S* 104(2) . . ?
O3* S1* C1S* 108.4(14) . . ?
O1* S1* C1S* 103.2(15) . . ?
S1* O3* H1N 120.0(19) . . ?
F2* C1S* F3* 94(3) . . ?
F2* C1S* F1* 96(3) . . ?
F3* C1S* F1* 130(3) . . ?
F2* C1S* S1* 104(2) . . ?
F3* C1S* S1* 118(2) . . ?
F1* C1S* S1* 107(2) . . ?

loop_
_geom_bond_atom_site_label_1
_geom_bond_atom_site_label_2
_geom_bond_distance
_geom_bond_site_symmetry_2
_geom_bond_publ_flag
Ru1 H1RU 1.53(5) . ?
Ru1 C5 1.998(4) . ?
Ru1 P3 2.3290(11) . ?
Ru1 P1 2.3418(13) . ?
Ru1 P4 2.3475(12) . ?
Ru1 P2 2.3493(11) . ?
P1 C21 1.820(4) . ?
P1 C11 1.828(4) . ?
P1 C1 1.829(4) . ?
P2 C31 1.838(4) . ?
P2 C41 1.846(4) . ?
P2 C2 1.862(4) . ?
P3 C61 1.826(4) . ?
P3 C51 1.828(4) . ?
P3 C3 1.848(4) . ?
P4 C71 1.824(4) . ?
P4 C81 1.833(4) . ?
P4 C4 1.857(4) . ?
N1 H1N 0.88(3) . ?
N1 C5 1.161(5) . ?
H1N O3 1.82(3) . ?
H1N O3* 1.84(4) . ?
C1 C2 1.514(6) . ?
C3 C4 1.510(5) . ?
C11 C16 1.384(6) . ?
C11 C12 1.398(6) . ?
C12 C13 1.375(6) . ?
C13 C14 1.365(7) . ?
C14 C15 1.372(7) . ?
C15 C16 1.386(6) . ?
C21 C22 1.383(6) . ?
C21 C26 1.400(6) . ?
C22 C23 1.397(6) . ?
C23 C24 1.366(7) . ?
C24 C25 1.384(7) . ?
C25 C26 1.381(6) . ?
C31 C32 1.387(6) . ?
C31 C36 1.392(6) . ?
C32 C33 1.393(6) . ?
C33 C34 1.373(8) . ?
C34 C35 1.356(7) . ?
C35 C36 1.398(6) . ?
C41 C46 1.384(6) . ?
C41 C42 1.397(6) . ?
C42 C43 1.379(6) . ?
C43 C44 1.356(7) . ?
C44 C45 1.381(7) . ?
C45 C46 1.390(6) . ?
C51 C52 1.378(6) . ?
C51 C56 1.421(6) . ?
C52 C53 1.386(6) . ?
C53 C54 1.381(6) . ?
C54 C55 1.380(7) . ?
C55 C56 1.370(6) . ?
C61 C62 1.386(6) . ?
C61 C66 1.396(6) . ?
C62 C63 1.399(6) . ?
C63 C64 1.388(7) . ?
C64 C65 1.363(7) . ?
C65 C66 1.373(6) . ?
C71 C72 1.380(6) . ?
C71 C76 1.393(6) . ?
C72 C73 1.397(6) . ?
C73 C74 1.390(8) . ?
C74 C75 1.359(8) . ?
C75 C76 1.367(7) . ?
C81 C82 1.385(6) . ?
C81 C86 1.394(6) . ?
C82 C83 1.385(6) . ?
C83 C84 1.357(7) . ?
C84 C85 1.371(7) . ?
C85 C86 1.383(6) . ?
S1 O2 1.425(4) . ?
S1 O1 1.438(4) . ?
S1 O3 1.443(3) . ?
S1 C1S 1.757(8) . ?
C1S F3 1.302(6) . ?
C1S F1 1.305(5) . ?
C1S F2 1.316(5) . ?
S1* O2* 1.431(6) . ?
S1* O3* 1.432(6) . ?
S1* O1* 1.438(6) . ?
S1* C1S* 1.753(10) . ?
C1S* F2* 1.304(7) . ?
C1S* F3* 1.306(7) . ?
C1S* F1* 1.306(7) . ?
